data_7251975
loop_
_publ_author_name
'Jeaydi, Towhidi Illius'
'Chen, Wei-Yuan'
'Tedesco, Michael D.'
'Schrage, Briana R.'
'Nemykin, Victor N.'
'Ziegler, Christopher J.'

_publ_section_title
;
 Closing and coupling: metal linked biliazine dimers
;
_journal_issue 27
_journal_name_full 'RSC Advances'
_journal_page_first 24747
_journal_page_last 24751
_journal_paper_doi 10.1039/D6RA01668E
_journal_volume 16
_journal_year 2026
_chemical_formula_moiety 'C47 H33 N19 O2 Zn3, 2(C3 H7 N O)'
_chemical_formula_sum 'C53 H47 N21 O4 Zn3'
_chemical_formula_weight 1238.22
_space_group_crystal_system triclinic
_space_group_IT_number 2
_space_group_name_Hall '-P 1'
_space_group_name_H-M_alt 'P -1'
_atom_sites_solution_hydrogens mixed
_audit_creation_method SHELXL-2019/1
_audit_update_record
;
2026-04-01 deposited with the CCDC.	2026-05-04 downloaded from the CCDC.
;
_cell_angle_alpha 91.281(8)
_cell_angle_beta 92.138(7)
_cell_angle_gamma 92.972(7)
_cell_formula_units_Z 2
_cell_length_a 11.064(2)
_cell_length_b 13.595(3)
_cell_length_c 17.394(4)
_cell_measurement_reflns_used 9592
_cell_measurement_temperature 100(2)
_cell_measurement_theta_max 28.48
_cell_measurement_theta_min 2.61
_cell_volume 2610.2(10)
_computing_cell_refinement 'Bruker SAINT'
_computing_data_collection 'Bruker APEX2'
_computing_data_reduction 'Bruker SAINT'
_computing_molecular_graphics 'Bruker SHELXTL'
_computing_publication_material 'Bruker SHELXTL'
_computing_structure_refinement 'SHELXL-2019/1 (Sheldrick, 2019)'
_computing_structure_solution 'SHELXS-97 (Sheldrick 2008)'
_diffrn_ambient_temperature 100(2)
_diffrn_measured_fraction_theta_full 0.999
_diffrn_measured_fraction_theta_max 0.988
_diffrn_measurement_device_type 'Bruker APEX-II CCD'
_diffrn_measurement_method '\f and \w scans'
_diffrn_radiation_type MoK\a
_diffrn_radiation_wavelength 0.71073
_diffrn_reflns_av_R_equivalents 0.0872
_diffrn_reflns_av_unetI/netI 0.0450
_diffrn_reflns_Laue_measured_fraction_full 0.999
_diffrn_reflns_Laue_measured_fraction_max 0.988
_diffrn_reflns_limit_h_max 14
_diffrn_reflns_limit_h_min -14
_diffrn_reflns_limit_k_max 18
_diffrn_reflns_limit_k_min -18
_diffrn_reflns_limit_l_max 23
_diffrn_reflns_limit_l_min -23
_diffrn_reflns_number 116812
_diffrn_reflns_point_group_measured_fraction_full 0.999
_diffrn_reflns_point_group_measured_fraction_max 0.988
_diffrn_reflns_theta_full 25.242
_diffrn_reflns_theta_max 28.659
_diffrn_reflns_theta_min 1.844
_exptl_absorpt_coefficient_mu 1.438
_exptl_absorpt_correction_T_max 0.7457
_exptl_absorpt_correction_T_min 0.6013
_exptl_absorpt_correction_type multi-scan
_exptl_absorpt_process_details SADABS
_exptl_crystal_colour red
_exptl_crystal_density_diffrn 1.575
_exptl_crystal_density_meas ?
_exptl_crystal_density_method 'not measured'
_exptl_crystal_description block
_exptl_crystal_F_000 1268
_exptl_crystal_size_max 0.321
_exptl_crystal_size_mid 0.292
_exptl_crystal_size_min 0.205
_refine_diff_density_max 0.468
_refine_diff_density_min -0.788
_refine_diff_density_rms 0.089
_refine_ls_extinction_method none
_refine_ls_goodness_of_fit_ref 1.029
_refine_ls_hydrogen_treatment constr
_refine_ls_matrix_type full
_refine_ls_number_parameters 737
_refine_ls_number_reflns 13278
_refine_ls_number_restraints 0
_refine_ls_restrained_S_all 1.029
_refine_ls_R_factor_all 0.0506
_refine_ls_R_factor_gt 0.0387
_refine_ls_shift/su_max 0.001
_refine_ls_shift/su_mean 0.000
_refine_ls_structure_factor_coef Fsqd
_refine_ls_weighting_details 'w=1/[\s^2^(Fo^2^)+(0.0478P)^2^+3.2574P] where P=(Fo^2^+2Fc^2^)/3'
_refine_ls_weighting_scheme calc
_refine_ls_wR_factor_gt 0.0982
_refine_ls_wR_factor_ref 0.1078
_reflns_Friedel_coverage 0.000
_reflns_number_gt 11111
_reflns_number_total 13278
_reflns_threshold_expression 'I > 2\s(I)'
_cod_data_source_file d6ra01668e2.cif
_cod_data_source_block 1a
_cod_depositor_comments
;
The following automatic conversions were performed:

data item '_exptl_crystal_density_meas' value 'not measured' was
changed to '?' -- the value is perceived as not measured.

Automatic conversion script
Id: cif_fix_values 8170 2020-07-09 18:12:32Z antanas 
;
_cod_original_cell_volume 2610.1(10)
_cod_database_code 7251975
_shelx_shelxl_version_number 2019/1
_shelx_space_group_comment
; 
The symmetry employed for this shelxl refinement is uniquely defined 
by the following loop, which should always be used as a source of 
symmetry information in preference to the above space-group names. 
They are only intended as comments. 
;
_shelx_estimated_absorpt_t_min 0.655
_shelx_estimated_absorpt_t_max 0.757

loop_
_space_group_symop_operation_xyz
'x, y, z'
'-x, -y, -z'

loop_
_atom_site_label
_atom_site_type_symbol
_atom_site_fract_x
_atom_site_fract_y
_atom_site_fract_z
_atom_site_U_iso_or_equiv
_atom_site_adp_type
_atom_site_occupancy
_atom_site_site_symmetry_order
_atom_site_calc_flag
_atom_site_refinement_flags_posn
_atom_site_refinement_flags_adp
_atom_site_refinement_flags_occupancy
_atom_site_disorder_assembly
_atom_site_disorder_group
C1 C 0.5034(2) 0.65502(19) 0.18768(14) 0.0230(5) Uani 1 1 d . . . . .
H1 H 0.532379 0.635434 0.140545 0.028 Uiso 1 1 calc R U . . .
C2 C 0.3842(2) 0.64786(17) 0.20655(13) 0.0204(5) Uani 1 1 d . . . . .
H2 H 0.318013 0.623239 0.176226 0.024 Uiso 1 1 calc R U . . .
C3 C 0.38502(19) 0.68606(16) 0.28184(13) 0.0162(4) Uani 1 1 d . . . . .
C4 C 0.27637(19) 0.72825(16) 0.39063(13) 0.0163(4) Uani 1 1 d . . . . .
C5 C 0.1636(2) 0.72963(17) 0.43296(13) 0.0181(4) Uani 1 1 d . . . . .
C6 C 0.0469(2) 0.69043(18) 0.41644(14) 0.0211(5) Uani 1 1 d . . . . .
H6 H 0.027167 0.654952 0.370964 0.025 Uiso 1 1 calc R U . . .
C7 C -0.0391(2) 0.7066(2) 0.47082(15) 0.0246(5) Uani 1 1 d . . . . .
H7 H -0.118188 0.681269 0.461675 0.030 Uiso 1 1 calc R U . . .
C8 C -0.0094(2) 0.7598(2) 0.53873(15) 0.0263(5) Uani 1 1 d . . . . .
H8 H -0.069146 0.769802 0.573850 0.032 Uiso 1 1 calc R U . . .
C9 C 0.1079(2) 0.79846(19) 0.55523(14) 0.0235(5) Uani 1 1 d . . . . .
H9 H 0.127863 0.834043 0.600613 0.028 Uiso 1 1 calc R U . . .
C10 C 0.1930(2) 0.78158(17) 0.50123(13) 0.0179(4) Uani 1 1 d . . . . .
C11 C 0.3228(2) 0.80976(17) 0.50010(13) 0.0175(4) Uani 1 1 d . . . . .
C12 C 0.4903(2) 0.89728(16) 0.55708(13) 0.0169(4) Uani 1 1 d . . . . .
C13 C 0.5404(2) 0.96183(16) 0.62063(13) 0.0173(4) Uani 1 1 d . . . . .
C14 C 0.4874(2) 0.99884(17) 0.68552(13) 0.0214(5) Uani 1 1 d . . . . .
H14 H 0.405633 0.986343 0.694222 0.026 Uiso 1 1 calc R U . . .
C15 C 0.5628(2) 1.05566(18) 0.73693(14) 0.0251(5) Uani 1 1 d . . . . .
H15 H 0.530814 1.082178 0.781034 0.030 Uiso 1 1 calc R U . . .
C16 C 0.6856(2) 1.07357(18) 0.72353(14) 0.0245(5) Uani 1 1 d . . . . .
H16 H 0.734301 1.110110 0.759634 0.029 Uiso 1 1 calc R U . . .
C17 C 0.7362(2) 1.03791(17) 0.65739(14) 0.0217(5) Uani 1 1 d . . . . .
H17 H 0.817448 1.051266 0.647832 0.026 Uiso 1 1 calc R U . . .
C18 C 0.6612(2) 0.98170(16) 0.60616(13) 0.0179(4) Uani 1 1 d . . . . .
C19 C 0.6820(2) 0.93371(16) 0.53175(13) 0.0172(4) Uani 1 1 d . . . . .
C20 C 0.8043(2) 0.90490(17) 0.42694(14) 0.0192(4) Uani 1 1 d . . . . .
C21 C 0.9111(2) 0.92722(18) 0.38927(15) 0.0246(5) Uani 1 1 d . . . . .
H21 H 0.975415 0.970420 0.405484 0.030 Uiso 1 1 calc R U . . .
C22 C 0.8993(2) 0.87058(19) 0.32262(15) 0.0251(5) Uani 1 1 d . . . . .
H22 H 0.956778 0.868868 0.284981 0.030 Uiso 1 1 calc R U . . .
C23 C 0.7439(2) 0.7940(2) 0.09618(15) 0.0258(5) Uani 1 1 d . . . . .
H23 H 0.681717 0.833670 0.109838 0.031 Uiso 1 1 calc R U . . .
C24 C 0.7980(2) 0.79497(19) 0.02672(15) 0.0256(5) Uani 1 1 d . . . . .
H24 H 0.780248 0.833306 -0.015442 0.031 Uiso 1 1 calc R U . . .
C25 C 0.8860(2) 0.72519(17) 0.03351(13) 0.0173(4) Uani 1 1 d . . . . .
C26 C 1.0535(2) 0.65114(16) -0.01740(13) 0.0166(4) Uani 1 1 d . . . . .
C27 C 1.1426(2) 0.64086(17) -0.07728(13) 0.0183(4) Uani 1 1 d . . . . .
C28 C 1.1581(2) 0.68708(18) -0.14688(14) 0.0225(5) Uani 1 1 d . . . . .
H28 H 1.104727 0.732933 -0.164527 0.027 Uiso 1 1 calc R U . . .
C29 C 1.2569(2) 0.6620(2) -0.18919(14) 0.0262(5) Uani 1 1 d . . . . .
H29 H 1.269980 0.692054 -0.235876 0.031 Uiso 1 1 calc R U . . .
C30 C 1.3365(2) 0.59282(19) -0.16304(15) 0.0255(5) Uani 1 1 d . . . . .
H30 H 1.401198 0.577147 -0.192798 0.031 Uiso 1 1 calc R U . . .
C31 C 1.3208(2) 0.54677(18) -0.09319(14) 0.0226(5) Uani 1 1 d . . . . .
H31 H 1.373489 0.500461 -0.075491 0.027 Uiso 1 1 calc R U . . .
C32 C 1.2226(2) 0.57320(16) -0.05109(13) 0.0176(4) Uani 1 1 d . . . . .
C33 C 1.1823(2) 0.54273(16) 0.02468(13) 0.0162(4) Uani 1 1 d . . . . .
C34 C 1.20502(19) 0.44079(16) 0.12826(13) 0.0163(4) Uani 1 1 d . . . . .
C35 C 1.2669(2) 0.35828(16) 0.16280(13) 0.0179(4) Uani 1 1 d . . . . .
C36 C 1.3647(2) 0.30742(19) 0.13911(14) 0.0229(5) Uani 1 1 d . . . . .
H36 H 1.404134 0.323350 0.094409 0.028 Uiso 1 1 calc R U . . .
C37 C 1.4010(2) 0.2315(2) 0.18521(16) 0.0281(5) Uani 1 1 d . . . . .
H37 H 1.466827 0.195988 0.171518 0.034 Uiso 1 1 calc R U . . .
C38 C 1.3406(2) 0.2077(2) 0.25167(17) 0.0299(6) Uani 1 1 d . . . . .
H38 H 1.366118 0.155918 0.281138 0.036 Uiso 1 1 calc R U . . .
C39 C 1.2426(2) 0.26000(19) 0.27492(15) 0.0256(5) Uani 1 1 d . . . . .
H39 H 1.202798 0.244616 0.319601 0.031 Uiso 1 1 calc R U . . .
C40 C 1.2071(2) 0.33568(17) 0.22879(14) 0.0189(4) Uani 1 1 d . . . . .
C41 C 1.1097(2) 0.40494(16) 0.23470(13) 0.0169(4) Uani 1 1 d . . . . .
C42 C 0.9439(2) 0.46562(17) 0.29772(13) 0.0181(4) Uani 1 1 d . . . . .
C43 C 0.8657(2) 0.46163(18) 0.35873(14) 0.0220(5) Uani 1 1 d . . . . .
H43 H 0.865256 0.417873 0.399069 0.026 Uiso 1 1 calc R U . . .
C44 C 0.7898(2) 0.53651(18) 0.34601(14) 0.0218(5) Uani 1 1 d . . . . .
H44 H 0.727229 0.552726 0.377380 0.026 Uiso 1 1 calc R U . . .
C45 C 0.5615(2) 0.63921(17) 0.53234(14) 0.0206(4) Uani 1 1 d . . . . .
H45 H 0.493013 0.672177 0.544811 0.025 Uiso 1 1 calc R U . . .
C46 C 0.7087(3) 0.5216(2) 0.56674(19) 0.0387(7) Uani 1 1 d . . . . .
H46A H 0.685997 0.456171 0.547628 0.058 Uiso 1 1 calc R U . . .
H46B H 0.756359 0.517994 0.613757 0.058 Uiso 1 1 calc R U . . .
H46C H 0.755267 0.555916 0.529293 0.058 Uiso 1 1 calc R U . . .
C47 C 0.5355(3) 0.5512(2) 0.65070(16) 0.0328(6) Uani 1 1 d . . . . .
H47A H 0.468292 0.592664 0.654505 0.049 Uiso 1 1 calc R U . . .
H47B H 0.589340 0.562432 0.694970 0.049 Uiso 1 1 calc R U . . .
H47C H 0.506399 0.483381 0.648358 0.049 Uiso 1 1 calc R U . . .
C48 C 0.2487(2) 0.8150(2) 0.07432(14) 0.0267(5) Uani 1 1 d . . . . .
H48 H 0.241904 0.747626 0.063188 0.032 Uiso 1 1 calc R U . . .
C49 C 0.3557(3) 0.9730(2) 0.05620(18) 0.0350(6) Uani 1 1 d . . . . .
H49A H 0.297013 0.994240 0.091397 0.052 Uiso 1 1 calc R U . . .
H49B H 0.346498 1.006966 0.008724 0.052 Uiso 1 1 calc R U . . .
H49C H 0.435744 0.987412 0.078176 0.052 Uiso 1 1 calc R U . . .
C50 C 0.4163(3) 0.8216(2) -0.0117(2) 0.0392(7) Uani 1 1 d . . . . .
H50A H 0.498415 0.828573 0.008434 0.059 Uiso 1 1 calc R U . . .
H50B H 0.410433 0.853130 -0.060412 0.059 Uiso 1 1 calc R U . . .
H50C H 0.392563 0.752959 -0.018300 0.059 Uiso 1 1 calc R U . . .
C51 C 0.2089(3) 0.9505(2) 0.8109(2) 0.0400(7) Uani 1 1 d . . . . .
H51 H 0.216854 0.940994 0.758293 0.048 Uiso 1 1 calc R U . . .
C52 C 0.0742(3) 0.9577(3) 0.9171(2) 0.0482(8) Uani 1 1 d . . . . .
H52A H 0.032915 0.899473 0.935403 0.072 Uiso 1 1 calc R U . . .
H52B H 0.024904 1.013064 0.924103 0.072 Uiso 1 1 calc R U . . .
H52C H 0.149831 0.969460 0.945572 0.072 Uiso 1 1 calc R U . . .
C53 C -0.0089(3) 0.9224(3) 0.7863(2) 0.0566(10) Uani 1 1 d . . . . .
H53A H -0.062133 0.975868 0.788888 0.085 Uiso 1 1 calc R U . . .
H53B H -0.050433 0.863059 0.802315 0.085 Uiso 1 1 calc R U . . .
H53C H 0.015893 0.913748 0.734398 0.085 Uiso 1 1 calc R U . . .
N1 N 0.57246(17) 0.69439(15) 0.24699(11) 0.0194(4) Uani 1 1 d . . . . .
N2 N 0.49959(16) 0.71427(14) 0.30640(11) 0.0162(4) Uani 1 1 d . . . . .
N3 N 0.28012(16) 0.68998(14) 0.32263(11) 0.0165(4) Uani 1 1 d . . . . .
N4 N 0.37211(16) 0.77524(14) 0.43538(11) 0.0159(4) Uani 1 1 d . . . . .
N5 N 0.37491(17) 0.86356(14) 0.55811(11) 0.0186(4) Uani 1 1 d . . . . .
N6 N 0.57418(17) 0.88151(14) 0.50477(11) 0.0165(4) Uani 1 1 d . . . . .
N7 N 0.78339(18) 0.94430(14) 0.49885(11) 0.0192(4) Uani 1 1 d . . . . .
N8 N 0.73145(17) 0.83874(14) 0.38401(11) 0.0175(4) Uani 1 1 d . . . . .
N9 N 0.79254(18) 0.81789(15) 0.31971(11) 0.0197(4) Uani 1 1 d . . . . .
N10 N 0.79394(17) 0.72741(15) 0.14176(11) 0.0195(4) Uani 1 1 d . . . . .
N11 N 0.88250(16) 0.68311(14) 0.10295(11) 0.0161(4) Uani 1 1 d . . . . .
N12 N 0.96615(17) 0.70923(14) -0.02395(11) 0.0187(4) Uani 1 1 d . . . . .
N13 N 1.08360(16) 0.59044(14) 0.04447(11) 0.0156(4) Uani 1 1 d . . . . .
N14 N 1.24314(17) 0.47590(14) 0.06222(11) 0.0167(4) Uani 1 1 d . . . . .
N15 N 1.11357(17) 0.46832(14) 0.17167(11) 0.0161(4) Uani 1 1 d . . . . .
N16 N 1.03684(17) 0.40225(15) 0.29018(11) 0.0189(4) Uani 1 1 d . . . . .
N17 N 0.91505(16) 0.53935(14) 0.25026(11) 0.0161(4) Uani 1 1 d . . . . .
N18 N 0.81934(17) 0.58310(14) 0.28137(11) 0.0180(4) Uani 1 1 d . . . . .
N19 N 0.6003(2) 0.57406(16) 0.58121(12) 0.0241(4) Uani 1 1 d . . . . .
N20 N 0.3374(2) 0.86718(16) 0.04149(13) 0.0281(5) Uani 1 1 d . . . . .
N21 N 0.0967(2) 0.94453(19) 0.83660(15) 0.0364(6) Uani 1 1 d . . . . .
O1 O 0.60932(15) 0.65990(12) 0.47103(10) 0.0208(3) Uani 1 1 d . . . . .
O2 O 1.09017(14) 0.70681(12) 0.21257(9) 0.0178(3) Uani 1 1 d . . . . .
H2A H 1.126215 0.744035 0.180987 0.027 Uiso 1 1 d R U . . .
H2B H 1.146910 0.686516 0.241538 0.027 Uiso 1 1 d R U . . .
O3 O 0.17497(18) 0.84833(15) 0.11818(11) 0.0306(4) Uani 1 1 d . . . . .
O4 O 0.3028(2) 0.96727(19) 0.84996(15) 0.0475(6) Uani 1 1 d . . . . .
Zn1 Zn 0.55800(2) 0.78443(2) 0.40960(2) 0.01463(7) Uani 1 1 d . . . . .
Zn2 Zn 0.75097(2) 0.70604(2) 0.24803(2) 0.01807(7) Uani 1 1 d . . . . .
Zn3 Zn 1.00323(2) 0.58816(2) 0.15315(2) 0.01397(6) Uani 1 1 d . . . . .

loop_
_atom_site_aniso_label
_atom_site_aniso_U_11
_atom_site_aniso_U_22
_atom_site_aniso_U_33
_atom_site_aniso_U_23
_atom_site_aniso_U_13
_atom_site_aniso_U_12
C1 0.0211(11) 0.0281(12) 0.0200(11) -0.0091(9) 0.0019(9) 0.0051(9)
C2 0.0194(11) 0.0232(11) 0.0183(11) -0.0074(9) -0.0013(8) 0.0030(9)
C3 0.0152(10) 0.0156(10) 0.0177(10) -0.0023(8) 0.0005(8) 0.0005(8)
C4 0.0147(10) 0.0158(10) 0.0183(10) 0.0006(8) 0.0008(8) 0.0010(8)
C5 0.0169(10) 0.0188(10) 0.0189(11) 0.0000(8) 0.0026(8) 0.0017(8)
C6 0.0171(10) 0.0238(11) 0.0219(11) -0.0006(9) 0.0015(9) -0.0026(9)
C7 0.0155(10) 0.0315(13) 0.0270(12) 0.0026(10) 0.0033(9) -0.0011(9)
C8 0.0183(11) 0.0355(14) 0.0259(12) 0.0016(10) 0.0088(9) 0.0033(10)
C9 0.0207(11) 0.0313(13) 0.0190(11) -0.0037(10) 0.0051(9) 0.0033(9)
C10 0.0167(10) 0.0206(11) 0.0168(10) 0.0012(8) 0.0015(8) 0.0020(8)
C11 0.0157(10) 0.0190(10) 0.0183(10) 0.0007(8) -0.0001(8) 0.0049(8)
C12 0.0215(10) 0.0157(10) 0.0139(10) -0.0016(8) -0.0004(8) 0.0060(8)
C13 0.0220(11) 0.0136(10) 0.0162(10) -0.0003(8) -0.0032(8) 0.0033(8)
C14 0.0254(11) 0.0212(11) 0.0178(11) -0.0024(9) -0.0007(9) 0.0071(9)
C15 0.0375(14) 0.0226(12) 0.0155(11) -0.0057(9) -0.0004(10) 0.0084(10)
C16 0.0350(13) 0.0178(11) 0.0198(11) -0.0048(9) -0.0059(10) -0.0007(10)
C17 0.0230(11) 0.0200(11) 0.0215(11) -0.0023(9) -0.0041(9) -0.0008(9)
C18 0.0224(11) 0.0149(10) 0.0165(10) -0.0011(8) -0.0013(8) 0.0025(8)
C19 0.0188(10) 0.0150(10) 0.0175(10) -0.0014(8) -0.0034(8) 0.0013(8)
C20 0.0187(10) 0.0161(10) 0.0228(11) -0.0011(9) 0.0015(9) 0.0013(8)
C21 0.0206(11) 0.0228(12) 0.0300(13) -0.0041(10) 0.0065(10) -0.0044(9)
C22 0.0236(12) 0.0242(12) 0.0278(13) -0.0024(10) 0.0112(10) -0.0025(9)
C23 0.0235(12) 0.0307(13) 0.0244(12) -0.0001(10) 0.0017(9) 0.0124(10)
C24 0.0273(12) 0.0273(12) 0.0229(12) 0.0049(10) 0.0002(10) 0.0089(10)
C25 0.0161(10) 0.0192(10) 0.0164(10) -0.0015(8) 0.0003(8) -0.0005(8)
C26 0.0174(10) 0.0164(10) 0.0157(10) -0.0018(8) 0.0009(8) -0.0027(8)
C27 0.0192(10) 0.0198(11) 0.0156(10) -0.0028(8) 0.0033(8) -0.0033(8)
C28 0.0264(12) 0.0241(12) 0.0166(11) -0.0007(9) 0.0021(9) -0.0023(9)
C29 0.0315(13) 0.0304(13) 0.0163(11) -0.0014(10) 0.0067(10) -0.0057(10)
C30 0.0258(12) 0.0295(13) 0.0212(12) -0.0038(10) 0.0107(9) -0.0035(10)
C31 0.0239(11) 0.0224(11) 0.0217(11) -0.0043(9) 0.0066(9) 0.0017(9)
C32 0.0194(10) 0.0166(10) 0.0165(10) -0.0029(8) 0.0041(8) -0.0040(8)
C33 0.0166(10) 0.0165(10) 0.0152(10) -0.0047(8) 0.0035(8) -0.0030(8)
C34 0.0152(9) 0.0150(10) 0.0185(10) -0.0039(8) 0.0011(8) 0.0002(8)
C35 0.0183(10) 0.0163(10) 0.0192(11) -0.0007(8) 0.0016(8) 0.0019(8)
C36 0.0212(11) 0.0261(12) 0.0225(12) 0.0009(9) 0.0062(9) 0.0077(9)
C37 0.0262(12) 0.0273(13) 0.0328(14) 0.0036(11) 0.0097(10) 0.0129(10)
C38 0.0303(13) 0.0286(13) 0.0330(14) 0.0105(11) 0.0081(11) 0.0131(11)
C39 0.0253(12) 0.0283(13) 0.0248(12) 0.0074(10) 0.0083(10) 0.0084(10)
C40 0.0182(10) 0.0177(10) 0.0213(11) 0.0005(8) 0.0051(8) 0.0018(8)
C41 0.0163(10) 0.0172(10) 0.0173(10) 0.0008(8) 0.0008(8) 0.0018(8)
C42 0.0161(10) 0.0189(10) 0.0196(11) 0.0000(8) 0.0038(8) 0.0002(8)
C43 0.0221(11) 0.0241(12) 0.0206(11) 0.0027(9) 0.0080(9) 0.0019(9)
C44 0.0199(11) 0.0230(11) 0.0231(12) -0.0018(9) 0.0094(9) 0.0004(9)
C45 0.0220(11) 0.0193(11) 0.0204(11) -0.0005(9) 0.0009(9) 0.0019(9)
C46 0.0386(16) 0.0397(16) 0.0402(17) 0.0174(13) 0.0034(13) 0.0158(13)
C47 0.0368(15) 0.0349(15) 0.0264(13) 0.0111(11) -0.0002(11) -0.0049(12)
C48 0.0322(13) 0.0256(12) 0.0209(12) 0.0018(10) -0.0041(10) -0.0095(10)
C49 0.0437(16) 0.0245(13) 0.0362(15) 0.0029(11) 0.0077(13) -0.0093(12)
C50 0.0346(15) 0.0377(16) 0.0453(18) -0.0049(13) 0.0086(13) -0.0021(12)
C51 0.0413(17) 0.0383(16) 0.0409(17) 0.0029(13) 0.0071(14) 0.0009(13)
C52 0.0443(18) 0.054(2) 0.046(2) 0.0007(16) 0.0126(15) -0.0077(16)
C53 0.0433(19) 0.070(3) 0.054(2) 0.0142(19) -0.0133(17) -0.0102(18)
N1 0.0166(9) 0.0246(10) 0.0174(9) -0.0045(8) 0.0032(7) 0.0054(7)
N2 0.0139(8) 0.0190(9) 0.0159(9) -0.0017(7) 0.0023(7) 0.0033(7)
N3 0.0148(8) 0.0177(9) 0.0168(9) -0.0027(7) 0.0015(7) 0.0003(7)
N4 0.0152(8) 0.0175(9) 0.0149(9) -0.0025(7) 0.0003(7) 0.0006(7)
N5 0.0181(9) 0.0202(9) 0.0176(9) -0.0055(7) 0.0020(7) 0.0020(7)
N6 0.0157(8) 0.0170(9) 0.0166(9) -0.0027(7) -0.0005(7) 0.0008(7)
N7 0.0198(9) 0.0165(9) 0.0208(10) -0.0036(7) -0.0005(7) -0.0006(7)
N8 0.0178(9) 0.0182(9) 0.0167(9) -0.0013(7) 0.0034(7) 0.0017(7)
N9 0.0207(9) 0.0197(9) 0.0188(9) -0.0045(7) 0.0061(7) -0.0003(7)
N10 0.0169(9) 0.0236(10) 0.0184(9) -0.0031(8) 0.0023(7) 0.0056(7)
N11 0.0134(8) 0.0198(9) 0.0151(9) -0.0017(7) 0.0025(7) 0.0017(7)
N12 0.0199(9) 0.0199(9) 0.0162(9) -0.0007(7) 0.0015(7) 0.0000(7)
N13 0.0153(8) 0.0165(9) 0.0147(9) -0.0025(7) 0.0026(7) -0.0008(7)
N14 0.0176(9) 0.0153(9) 0.0175(9) -0.0024(7) 0.0057(7) 0.0002(7)
N15 0.0159(8) 0.0164(9) 0.0162(9) -0.0017(7) 0.0033(7) 0.0008(7)
N16 0.0183(9) 0.0206(9) 0.0185(9) 0.0028(7) 0.0043(7) 0.0038(7)
N17 0.0140(8) 0.0162(9) 0.0183(9) -0.0021(7) 0.0052(7) 0.0008(7)
N18 0.0145(8) 0.0187(9) 0.0214(9) -0.0023(7) 0.0057(7) 0.0032(7)
N19 0.0269(10) 0.0220(10) 0.0234(10) 0.0045(8) -0.0013(8) 0.0006(8)
N20 0.0331(12) 0.0236(11) 0.0268(11) 0.0005(9) 0.0023(9) -0.0062(9)
N21 0.0356(13) 0.0330(13) 0.0404(14) 0.0056(11) 0.0019(11) -0.0018(10)
O1 0.0246(8) 0.0195(8) 0.0191(8) 0.0027(6) 0.0026(6) 0.0061(6)
O2 0.0168(7) 0.0192(8) 0.0167(8) -0.0016(6) -0.0006(6) -0.0027(6)
O3 0.0365(10) 0.0340(10) 0.0202(9) 0.0026(8) 0.0022(8) -0.0096(8)
O4 0.0358(12) 0.0501(14) 0.0564(15) 0.0041(12) 0.0028(11) -0.0017(10)
Zn1 0.01395(12) 0.01547(12) 0.01444(12) -0.00253(9) 0.00075(9) 0.00158(9)
Zn2 0.01591(13) 0.02047(13) 0.01812(13) -0.00346(10) 0.00304(10) 0.00379(10)
Zn3 0.01276(12) 0.01486(12) 0.01432(12) -0.00167(9) 0.00227(9) 0.00076(9)

loop_
_atom_type_symbol
_atom_type_description
_atom_type_scat_dispersion_real
_atom_type_scat_dispersion_imag
_atom_type_scat_source
C C 0.0033 0.0016 'International Tables Vol C Tables 4.2.6.8 and 6.1.1.4'
H H 0.0000 0.0000 'International Tables Vol C Tables 4.2.6.8 and 6.1.1.4'
N N 0.0061 0.0033 'International Tables Vol C Tables 4.2.6.8 and 6.1.1.4'
O O 0.0106 0.0060 'International Tables Vol C Tables 4.2.6.8 and 6.1.1.4'
Zn Zn 0.2839 1.4301 'International Tables Vol C Tables 4.2.6.8 and 6.1.1.4'

loop_
_geom_angle_atom_site_label_1
_geom_angle_atom_site_label_2
_geom_angle_atom_site_label_3
_geom_angle
_geom_angle_site_symmetry_1
_geom_angle_site_symmetry_3
_geom_angle_publ_flag
N1 C1 C2 110.4(2) . . ?
N1 C1 H1 124.8 . . ?
C2 C1 H1 124.8 . . ?
C1 C2 C3 104.1(2) . . ?
C1 C2 H2 127.9 . . ?
C3 C2 H2 127.9 . . ?
N2 C3 N3 127.7(2) . . ?
N2 C3 C2 110.29(19) . . ?
N3 C3 C2 122.0(2) . . ?
N3 C4 N4 127.9(2) . . ?
N3 C4 C5 122.4(2) . . ?
N4 C4 C5 109.73(19) . . ?
C10 C5 C6 121.3(2) . . ?
C10 C5 C4 105.94(19) . . ?
C6 C5 C4 132.7(2) . . ?
C7 C6 C5 117.0(2) . . ?
C7 C6 H6 121.5 . . ?
C5 C6 H6 121.5 . . ?
C6 C7 C8 121.3(2) . . ?
C6 C7 H7 119.3 . . ?
C8 C7 H7 119.3 . . ?
C9 C8 C7 121.4(2) . . ?
C9 C8 H8 119.3 . . ?
C7 C8 H8 119.3 . . ?
C10 C9 C8 117.0(2) . . ?
C10 C9 H9 121.5 . . ?
C8 C9 H9 121.5 . . ?
C9 C10 C5 121.9(2) . . ?
C9 C10 C11 131.5(2) . . ?
C5 C10 C11 106.61(19) . . ?
N5 C11 N4 129.3(2) . . ?
N5 C11 C10 119.5(2) . . ?
N4 C11 C10 111.22(19) . . ?
N5 C12 N6 129.8(2) . . ?
N5 C12 C13 119.2(2) . . ?
N6 C12 C13 111.1(2) . . ?
C18 C13 C14 122.3(2) . . ?
C18 C13 C12 106.6(2) . . ?
C14 C13 C12 131.2(2) . . ?
C13 C14 C15 116.6(2) . . ?
C13 C14 H14 121.7 . . ?
C15 C14 H14 121.7 . . ?
C14 C15 C16 121.3(2) . . ?
C14 C15 H15 119.4 . . ?
C16 C15 H15 119.4 . . ?
C17 C16 C15 121.2(2) . . ?
C17 C16 H16 119.4 . . ?
C15 C16 H16 119.4 . . ?
C18 C17 C16 117.5(2) . . ?
C18 C17 H17 121.2 . . ?
C16 C17 H17 121.2 . . ?
C13 C18 C17 121.1(2) . . ?
C13 C18 C19 106.33(19) . . ?
C17 C18 C19 132.6(2) . . ?
N7 C19 N6 128.8(2) . . ?
N7 C19 C18 122.0(2) . . ?
N6 C19 C18 109.18(19) . . ?
N8 C20 N7 127.6(2) . . ?
N8 C20 C21 110.4(2) . . ?
N7 C20 C21 122.0(2) . . ?
C22 C21 C20 104.0(2) . . ?
C22 C21 H21 128.0 . . ?
C20 C21 H21 128.0 . . ?
N9 C22 C21 110.2(2) . . ?
N9 C22 H22 124.9 . . ?
C21 C22 H22 124.9 . . ?
N10 C23 C24 110.0(2) . . ?
N10 C23 H23 125.0 . . ?
C24 C23 H23 125.0 . . ?
C23 C24 C25 104.3(2) . . ?
C23 C24 H24 127.8 . . ?
C25 C24 H24 127.8 . . ?
N11 C25 N12 127.7(2) . . ?
N11 C25 C24 110.4(2) . . ?
N12 C25 C24 121.8(2) . . ?
N12 C26 N13 128.7(2) . . ?
N12 C26 C27 122.3(2) . . ?
N13 C26 C27 109.02(19) . . ?
C32 C27 C28 121.1(2) . . ?
C32 C27 C26 106.5(2) . . ?
C28 C27 C26 132.3(2) . . ?
C27 C28 C29 117.3(2) . . ?
C27 C28 H28 121.3 . . ?
C29 C28 H28 121.3 . . ?
C28 C29 C30 121.4(2) . . ?
C28 C29 H29 119.3 . . ?
C30 C29 H29 119.3 . . ?
C31 C30 C29 121.2(2) . . ?
C31 C30 H30 119.4 . . ?
C29 C30 H30 119.4 . . ?
C32 C31 C30 116.9(2) . . ?
C32 C31 H31 121.5 . . ?
C30 C31 H31 121.5 . . ?
C27 C32 C31 122.1(2) . . ?
C27 C32 C33 106.58(19) . . ?
C31 C32 C33 131.3(2) . . ?
N14 C33 N13 130.3(2) . . ?
N14 C33 C32 118.8(2) . . ?
N13 C33 C32 110.9(2) . . ?
N14 C34 N15 130.0(2) . . ?
N14 C34 C35 118.87(19) . . ?
N15 C34 C35 111.1(2) . . ?
C40 C35 C36 122.5(2) . . ?
C40 C35 C34 106.34(19) . . ?
C36 C35 C34 131.2(2) . . ?
C35 C36 C37 116.8(2) . . ?
C35 C36 H36 121.6 . . ?
C37 C36 H36 121.6 . . ?
C36 C37 C38 121.1(2) . . ?
C36 C37 H37 119.4 . . ?
C38 C37 H37 119.4 . . ?
C37 C38 C39 121.4(2) . . ?
C37 C38 H38 119.3 . . ?
C39 C38 H38 119.3 . . ?
C40 C39 C38 117.2(2) . . ?
C40 C39 H39 121.4 . . ?
C38 C39 H39 121.4 . . ?
C35 C40 C39 121.0(2) . . ?
C35 C40 C41 106.7(2) . . ?
C39 C40 C41 132.3(2) . . ?
N16 C41 N15 129.3(2) . . ?
N16 C41 C40 121.8(2) . . ?
N15 C41 C40 108.98(19) . . ?
N17 C42 N16 127.2(2) . . ?
N17 C42 C43 110.1(2) . . ?
N16 C42 C43 122.7(2) . . ?
C44 C43 C42 104.6(2) . . ?
C44 C43 H43 127.7 . . ?
C42 C43 H43 127.7 . . ?
N18 C44 C43 109.9(2) . . ?
N18 C44 H44 125.1 . . ?
C43 C44 H44 125.1 . . ?
O1 C45 N19 125.0(2) . . ?
O1 C45 H45 117.5 . . ?
N19 C45 H45 117.5 . . ?
N19 C46 H46A 109.5 . . ?
N19 C46 H46B 109.5 . . ?
H46A C46 H46B 109.5 . . ?
N19 C46 H46C 109.5 . . ?
H46A C46 H46C 109.5 . . ?
H46B C46 H46C 109.5 . . ?
N19 C47 H47A 109.5 . . ?
N19 C47 H47B 109.5 . . ?
H47A C47 H47B 109.5 . . ?
N19 C47 H47C 109.5 . . ?
H47A C47 H47C 109.5 . . ?
H47B C47 H47C 109.5 . . ?
O3 C48 N20 125.6(3) . . ?
O3 C48 H48 117.2 . . ?
N20 C48 H48 117.2 . . ?
N20 C49 H49A 109.5 . . ?
N20 C49 H49B 109.5 . . ?
H49A C49 H49B 109.5 . . ?
N20 C49 H49C 109.5 . . ?
H49A C49 H49C 109.5 . . ?
H49B C49 H49C 109.5 . . ?
N20 C50 H50A 109.5 . . ?
N20 C50 H50B 109.5 . . ?
H50A C50 H50B 109.5 . . ?
N20 C50 H50C 109.5 . . ?
H50A C50 H50C 109.5 . . ?
H50B C50 H50C 109.5 . . ?
O4 C51 N21 126.4(3) . . ?
O4 C51 H51 116.8 . . ?
N21 C51 H51 116.8 . . ?
N21 C52 H52A 109.5 . . ?
N21 C52 H52B 109.5 . . ?
H52A C52 H52B 109.5 . . ?
N21 C52 H52C 109.5 . . ?
H52A C52 H52C 109.5 . . ?
H52B C52 H52C 109.5 . . ?
N21 C53 H53A 109.5 . . ?
N21 C53 H53B 109.5 . . ?
H53A C53 H53B 109.5 . . ?
N21 C53 H53C 109.5 . . ?
H53A C53 H53C 109.5 . . ?
H53B C53 H53C 109.5 . . ?
C1 N1 N2 108.71(18) . . ?
C1 N1 Zn2 123.70(16) . . ?
N2 N1 Zn2 127.28(15) . . ?
C3 N2 N1 106.51(18) . . ?
C3 N2 Zn1 128.55(15) . . ?
N1 N2 Zn1 124.78(14) . . ?
C4 N3 C3 123.77(19) . . ?
C11 N4 C4 106.39(18) . . ?
C11 N4 Zn1 126.52(15) . . ?
C4 N4 Zn1 127.03(15) . . ?
C11 N5 C12 121.7(2) . . ?
C12 N6 C19 106.75(18) . . ?
C12 N6 Zn1 127.21(15) . . ?
C19 N6 Zn1 125.59(15) . . ?
C19 N7 C20 123.7(2) . . ?
N9 N8 C20 106.35(18) . . ?
N9 N8 Zn1 126.65(15) . . ?
C20 N8 Zn1 126.96(15) . . ?
C22 N9 N8 109.02(19) . . ?
C22 N9 Zn2 124.61(16) . . ?
N8 N9 Zn2 124.77(15) . . ?
C23 N10 N11 108.98(19) . . ?
C23 N10 Zn2 124.11(16) . . ?
N11 N10 Zn2 126.81(15) . . ?
C25 N11 N10 106.33(18) . . ?
C25 N11 Zn3 128.82(15) . . ?
N10 N11 Zn3 124.05(14) . . ?
C26 N12 C25 123.4(2) . . ?
C33 N13 C26 106.95(18) . . ?
C33 N13 Zn3 126.23(15) . . ?
C26 N13 Zn3 126.40(15) . . ?
C33 N14 C34 121.00(19) . . ?
C34 N15 C41 106.90(18) . . ?
C34 N15 Zn3 126.92(16) . . ?
C41 N15 Zn3 126.10(14) . . ?
C41 N16 C42 123.6(2) . . ?
C42 N17 N18 106.48(18) . . ?
C42 N17 Zn3 128.70(15) . . ?
N18 N17 Zn3 124.66(15) . . ?
C44 N18 N17 108.96(19) . . ?
C44 N18 Zn2 124.30(15) . . ?
N17 N18 Zn2 126.10(15) . . ?
C45 N19 C46 120.7(2) . . ?
C45 N19 C47 121.4(2) . . ?
C46 N19 C47 117.9(2) . . ?
C48 N20 C50 121.3(2) . . ?
C48 N20 C49 121.0(2) . . ?
C50 N20 C49 117.6(2) . . ?
C51 N21 C52 121.4(3) . . ?
C51 N21 C53 122.6(3) . . ?
C52 N21 C53 116.0(3) . . ?
C45 O1 Zn1 120.32(15) . . ?
Zn3 O2 H2A 109.4 . . ?
Zn3 O2 H2B 109.5 . . ?
H2A O2 H2B 104.4 . . ?
N2 Zn1 N8 101.80(7) . . ?
N2 Zn1 N6 162.85(7) . . ?
N8 Zn1 N6 85.88(7) . . ?
N2 Zn1 O1 98.90(7) . . ?
N8 Zn1 O1 97.70(7) . . ?
N6 Zn1 O1 95.17(7) . . ?
N2 Zn1 N4 84.59(7) . . ?
N8 Zn1 N4 162.65(7) . . ?
N6 Zn1 N4 83.96(7) . . ?
O1 Zn1 N4 97.20(7) . . ?
N10 Zn2 N18 108.28(8) . . ?
N10 Zn2 N9 115.02(9) . . ?
N18 Zn2 N9 113.00(9) . . ?
N10 Zn2 N1 106.00(8) . . ?
N18 Zn2 N1 110.59(8) . . ?
N9 Zn2 N1 103.63(8) . . ?
O2 Zn3 N17 92.88(7) . . ?
O2 Zn3 N11 89.65(7) . . ?
N17 Zn3 N11 103.52(7) . . ?
O2 Zn3 N15 105.60(7) . . ?
N17 Zn3 N15 84.85(7) . . ?
N11 Zn3 N15 162.37(7) . . ?
O2 Zn3 N13 103.49(7) . . ?
N17 Zn3 N13 161.96(7) . . ?
N11 Zn3 N13 84.35(7) . . ?
N15 Zn3 N13 83.51(7) . . ?

loop_
_geom_bond_atom_site_label_1
_geom_bond_atom_site_label_2
_geom_bond_distance
_geom_bond_site_symmetry_2
_geom_bond_publ_flag
C1 N1 1.345(3) . ?
C1 C2 1.369(3) . ?
C1 H1 0.9300 . ?
C2 C3 1.398(3) . ?
C2 H2 0.9300 . ?
C3 N2 1.356(3) . ?
C3 N3 1.385(3) . ?
C4 N3 1.284(3) . ?
C4 N4 1.408(3) . ?
C4 C5 1.473(3) . ?
C5 C10 1.387(3) . ?
C5 C6 1.389(3) . ?
C6 C7 1.388(3) . ?
C6 H6 0.9300 . ?
C7 C8 1.391(4) . ?
C7 H7 0.9300 . ?
C8 C9 1.391(3) . ?
C8 H8 0.9300 . ?
C9 C10 1.379(3) . ?
C9 H9 0.9300 . ?
C10 C11 1.468(3) . ?
C11 N5 1.328(3) . ?
C11 N4 1.354(3) . ?
C12 N5 1.334(3) . ?
C12 N6 1.346(3) . ?
C12 C13 1.470(3) . ?
C13 C18 1.383(3) . ?
C13 C14 1.388(3) . ?
C14 C15 1.393(3) . ?
C14 H14 0.9300 . ?
C15 C16 1.397(4) . ?
C15 H15 0.9300 . ?
C16 C17 1.387(3) . ?
C16 H16 0.9300 . ?
C17 C18 1.384(3) . ?
C17 H17 0.9300 . ?
C18 C19 1.468(3) . ?
C19 N7 1.281(3) . ?
C19 N6 1.415(3) . ?
C20 N8 1.366(3) . ?
C20 N7 1.382(3) . ?
C20 C21 1.396(3) . ?
C21 C22 1.376(4) . ?
C21 H21 0.9300 . ?
C22 N9 1.348(3) . ?
C22 H22 0.9300 . ?
C23 N10 1.344(3) . ?
C23 C24 1.368(4) . ?
C23 H23 0.9300 . ?
C24 C25 1.398(3) . ?
C24 H24 0.9300 . ?
C25 N11 1.349(3) . ?
C25 N12 1.381(3) . ?
C26 N12 1.283(3) . ?
C26 N13 1.411(3) . ?
C26 C27 1.469(3) . ?
C27 C32 1.382(3) . ?
C27 C28 1.389(3) . ?
C28 C29 1.392(3) . ?
C28 H28 0.9300 . ?
C29 C30 1.394(4) . ?
C29 H29 0.9300 . ?
C30 C31 1.392(4) . ?
C30 H30 0.9300 . ?
C31 C32 1.390(3) . ?
C31 H31 0.9300 . ?
C32 C33 1.469(3) . ?
C33 N14 1.327(3) . ?
C33 N13 1.350(3) . ?
C34 N14 1.329(3) . ?
C34 N15 1.348(3) . ?
C34 C35 1.472(3) . ?
C35 C40 1.379(3) . ?
C35 C36 1.384(3) . ?
C36 C37 1.387(4) . ?
C36 H36 0.9300 . ?
C37 C38 1.393(4) . ?
C37 H37 0.9300 . ?
C38 C39 1.394(3) . ?
C38 H38 0.9300 . ?
C39 C40 1.383(3) . ?
C39 H39 0.9300 . ?
C40 C41 1.472(3) . ?
C41 N16 1.280(3) . ?
C41 N15 1.410(3) . ?
C42 N17 1.356(3) . ?
C42 N16 1.383(3) . ?
C42 C43 1.394(3) . ?
C43 C44 1.369(3) . ?
C43 H43 0.9300 . ?
C44 N18 1.345(3) . ?
C44 H44 0.9300 . ?
C45 O1 1.240(3) . ?
C45 N19 1.318(3) . ?
C45 H45 0.9300 . ?
C46 N19 1.454(4) . ?
C46 H46A 0.9600 . ?
C46 H46B 0.9600 . ?
C46 H46C 0.9600 . ?
C47 N19 1.459(3) . ?
C47 H47A 0.9600 . ?
C47 H47B 0.9600 . ?
C47 H47C 0.9600 . ?
C48 O3 1.234(3) . ?
C48 N20 1.335(3) . ?
C48 H48 0.9300 . ?
C49 N20 1.458(3) . ?
C49 H49A 0.9600 . ?
C49 H49B 0.9600 . ?
C49 H49C 0.9600 . ?
C50 N20 1.446(4) . ?
C50 H50A 0.9600 . ?
C50 H50B 0.9600 . ?
C50 H50C 0.9600 . ?
C51 O4 1.227(4) . ?
C51 N21 1.334(4) . ?
C51 H51 0.9300 . ?
C52 N21 1.441(4) . ?
C52 H52A 0.9600 . ?
C52 H52B 0.9600 . ?
C52 H52C 0.9600 . ?
C53 N21 1.448(4) . ?
C53 H53A 0.9600 . ?
C53 H53B 0.9600 . ?
C53 H53C 0.9600 . ?
N1 N2 1.365(3) . ?
N1 Zn2 1.972(2) . ?
N2 Zn1 2.0791(19) . ?
N4 Zn1 2.1192(19) . ?
N6 Zn1 2.0904(19) . ?
N8 N9 1.360(3) . ?
N8 Zn1 2.0875(19) . ?
N9 Zn2 1.969(2) . ?
N10 N11 1.368(3) . ?
N10 Zn2 1.950(2) . ?
N11 Zn3 2.0869(19) . ?
N13 Zn3 2.1189(19) . ?
N15 Zn3 2.1092(19) . ?
N17 N18 1.364(2) . ?
N17 Zn3 2.0859(19) . ?
N18 Zn2 1.961(2) . ?
O1 Zn1 2.1132(17) . ?
O2 Zn3 2.0701(16) . ?
O2 H2A 0.8513 . ?
O2 H2B 0.8513 . ?

loop_
_geom_torsion_atom_site_label_1
_geom_torsion_atom_site_label_2
_geom_torsion_atom_site_label_3
_geom_torsion_atom_site_label_4
_geom_torsion
_geom_torsion_site_symmetry_1
_geom_torsion_site_symmetry_2
_geom_torsion_site_symmetry_3
_geom_torsion_site_symmetry_4
_geom_torsion_publ_flag
N1 C1 C2 C3 0.2(3) . . . . ?
C1 C2 C3 N2 -0.2(3) . . . . ?
C1 C2 C3 N3 -178.8(2) . . . . ?
N3 C4 C5 C10 -176.4(2) . . . . ?
N4 C4 C5 C10 2.6(3) . . . . ?
N3 C4 C5 C6 4.1(4) . . . . ?
N4 C4 C5 C6 -176.8(2) . . . . ?
C10 C5 C6 C7 0.7(4) . . . . ?
C4 C5 C6 C7 -179.9(2) . . . . ?
C5 C6 C7 C8 0.1(4) . . . . ?
C6 C7 C8 C9 -0.5(4) . . . . ?
C7 C8 C9 C10 0.0(4) . . . . ?
C8 C9 C10 C5 0.8(4) . . . . ?
C8 C9 C10 C11 -179.1(2) . . . . ?
C6 C5 C10 C9 -1.2(4) . . . . ?
C4 C5 C10 C9 179.2(2) . . . . ?
C6 C5 C10 C11 178.7(2) . . . . ?
C4 C5 C10 C11 -0.8(2) . . . . ?
C9 C10 C11 N5 -2.2(4) . . . . ?
C5 C10 C11 N5 177.9(2) . . . . ?
C9 C10 C11 N4 178.6(3) . . . . ?
C5 C10 C11 N4 -1.3(3) . . . . ?
N5 C12 C13 C18 177.6(2) . . . . ?
N6 C12 C13 C18 -2.4(3) . . . . ?
N5 C12 C13 C14 -1.4(4) . . . . ?
N6 C12 C13 C14 178.6(2) . . . . ?
C18 C13 C14 C15 -1.5(3) . . . . ?
C12 C13 C14 C15 177.4(2) . . . . ?
C13 C14 C15 C16 -0.3(4) . . . . ?
C14 C15 C16 C17 1.9(4) . . . . ?
C15 C16 C17 C18 -1.7(4) . . . . ?
C14 C13 C18 C17 1.7(4) . . . . ?
C12 C13 C18 C17 -177.4(2) . . . . ?
C14 C13 C18 C19 -177.8(2) . . . . ?
C12 C13 C18 C19 3.1(2) . . . . ?
C16 C17 C18 C13 -0.1(4) . . . . ?
C16 C17 C18 C19 179.3(2) . . . . ?
C13 C18 C19 N7 174.6(2) . . . . ?
C17 C18 C19 N7 -4.9(4) . . . . ?
C13 C18 C19 N6 -3.0(2) . . . . ?
C17 C18 C19 N6 177.6(2) . . . . ?
N8 C20 C21 C22 -0.7(3) . . . . ?
N7 C20 C21 C22 177.1(2) . . . . ?
C20 C21 C22 N9 0.3(3) . . . . ?
N10 C23 C24 C25 -0.9(3) . . . . ?
C23 C24 C25 N11 1.4(3) . . . . ?
C23 C24 C25 N12 -175.7(2) . . . . ?
N12 C26 C27 C32 179.8(2) . . . . ?
N13 C26 C27 C32 1.1(2) . . . . ?
N12 C26 C27 C28 2.4(4) . . . . ?
N13 C26 C27 C28 -176.3(2) . . . . ?
C32 C27 C28 C29 0.4(3) . . . . ?
C26 C27 C28 C29 177.5(2) . . . . ?
C27 C28 C29 C30 0.4(4) . . . . ?
C28 C29 C30 C31 -0.6(4) . . . . ?
C29 C30 C31 C32 -0.1(4) . . . . ?
C28 C27 C32 C31 -1.1(3) . . . . ?
C26 C27 C32 C31 -178.9(2) . . . . ?
C28 C27 C32 C33 177.6(2) . . . . ?
C26 C27 C32 C33 -0.2(2) . . . . ?
C30 C31 C32 C27 1.0(3) . . . . ?
C30 C31 C32 C33 -177.4(2) . . . . ?
C27 C32 C33 N14 178.77(19) . . . . ?
C31 C32 C33 N14 -2.6(4) . . . . ?
C27 C32 C33 N13 -0.9(2) . . . . ?
C31 C32 C33 N13 177.7(2) . . . . ?
N14 C34 C35 C40 -178.4(2) . . . . ?
N15 C34 C35 C40 1.1(3) . . . . ?
N14 C34 C35 C36 1.1(4) . . . . ?
N15 C34 C35 C36 -179.4(2) . . . . ?
C40 C35 C36 C37 -0.1(4) . . . . ?
C34 C35 C36 C37 -179.5(2) . . . . ?
C35 C36 C37 C38 0.6(4) . . . . ?
C36 C37 C38 C39 -0.9(5) . . . . ?
C37 C38 C39 C40 0.7(4) . . . . ?
C36 C35 C40 C39 0.0(4) . . . . ?
C34 C35 C40 C39 179.5(2) . . . . ?
C36 C35 C40 C41 179.9(2) . . . . ?
C34 C35 C40 C41 -0.5(2) . . . . ?
C38 C39 C40 C35 -0.3(4) . . . . ?
C38 C39 C40 C41 179.8(3) . . . . ?
C35 C40 C41 N16 179.5(2) . . . . ?
C39 C40 C41 N16 -0.5(4) . . . . ?
C35 C40 C41 N15 -0.2(3) . . . . ?
C39 C40 C41 N15 179.8(3) . . . . ?
N17 C42 C43 C44 -0.5(3) . . . . ?
N16 C42 C43 C44 178.8(2) . . . . ?
C42 C43 C44 N18 0.2(3) . . . . ?
C2 C1 N1 N2 -0.1(3) . . . . ?
C2 C1 N1 Zn2 173.91(17) . . . . ?
N3 C3 N2 N1 178.6(2) . . . . ?
C2 C3 N2 N1 0.1(3) . . . . ?
N3 C3 N2 Zn1 -5.9(3) . . . . ?
C2 C3 N2 Zn1 175.58(16) . . . . ?
C1 N1 N2 C3 0.0(3) . . . . ?
Zn2 N1 N2 C3 -173.74(16) . . . . ?
C1 N1 N2 Zn1 -175.68(16) . . . . ?
Zn2 N1 N2 Zn1 10.5(3) . . . . ?
N4 C4 N3 C3 2.3(4) . . . . ?
C5 C4 N3 C3 -178.9(2) . . . . ?
N2 C3 N3 C4 4.7(4) . . . . ?
C2 C3 N3 C4 -177.0(2) . . . . ?
N5 C11 N4 C4 -176.2(2) . . . . ?
C10 C11 N4 C4 2.9(3) . . . . ?
N5 C11 N4 Zn1 6.5(4) . . . . ?
C10 C11 N4 Zn1 -174.39(15) . . . . ?
N3 C4 N4 C11 175.6(2) . . . . ?
C5 C4 N4 C11 -3.4(2) . . . . ?
N3 C4 N4 Zn1 -7.2(3) . . . . ?
C5 C4 N4 Zn1 173.89(14) . . . . ?
N4 C11 N5 C12 4.2(4) . . . . ?
C10 C11 N5 C12 -174.9(2) . . . . ?
N6 C12 N5 C11 -4.1(4) . . . . ?
C13 C12 N5 C11 176.0(2) . . . . ?
N5 C12 N6 C19 -179.4(2) . . . . ?
C13 C12 N6 C19 0.5(2) . . . . ?
N5 C12 N6 Zn1 -6.9(4) . . . . ?
C13 C12 N6 Zn1 173.01(14) . . . . ?
N7 C19 N6 C12 -175.9(2) . . . . ?
C18 C19 N6 C12 1.5(2) . . . . ?
N7 C19 N6 Zn1 11.4(3) . . . . ?
C18 C19 N6 Zn1 -171.19(14) . . . . ?
N6 C19 N7 C20 0.8(4) . . . . ?
C18 C19 N7 C20 -176.2(2) . . . . ?
N8 C20 N7 C19 -10.0(4) . . . . ?
C21 C20 N7 C19 172.6(2) . . . . ?
N7 C20 N8 N9 -176.8(2) . . . . ?
C21 C20 N8 N9 0.9(3) . . . . ?
N7 C20 N8 Zn1 5.4(3) . . . . ?
C21 C20 N8 Zn1 -176.93(17) . . . . ?
C21 C22 N9 N8 0.2(3) . . . . ?
C21 C22 N9 Zn2 -165.86(18) . . . . ?
C20 N8 N9 C22 -0.7(3) . . . . ?
Zn1 N8 N9 C22 177.16(17) . . . . ?
C20 N8 N9 Zn2 165.37(16) . . . . ?
Zn1 N8 N9 Zn2 -16.8(3) . . . . ?
C24 C23 N10 N11 0.1(3) . . . . ?
C24 C23 N10 Zn2 176.57(18) . . . . ?
N12 C25 N11 N10 175.5(2) . . . . ?
C24 C25 N11 N10 -1.4(3) . . . . ?
N12 C25 N11 Zn3 5.6(3) . . . . ?
C24 C25 N11 Zn3 -171.32(16) . . . . ?
C23 N10 N11 C25 0.8(3) . . . . ?
Zn2 N10 N11 C25 -175.57(15) . . . . ?
C23 N10 N11 Zn3 171.34(16) . . . . ?
Zn2 N10 N11 Zn3 -5.0(3) . . . . ?
N13 C26 N12 C25 2.9(4) . . . . ?
C27 C26 N12 C25 -175.6(2) . . . . ?
N11 C25 N12 C26 -1.8(4) . . . . ?
C24 C25 N12 C26 174.7(2) . . . . ?
N14 C33 N13 C26 -178.0(2) . . . . ?
C32 C33 N13 C26 1.6(2) . . . . ?
N14 C33 N13 Zn3 9.0(3) . . . . ?
C32 C33 N13 Zn3 -171.38(14) . . . . ?
N12 C26 N13 C33 179.7(2) . . . . ?
C27 C26 N13 C33 -1.7(2) . . . . ?
N12 C26 N13 Zn3 -7.3(3) . . . . ?
C27 C26 N13 Zn3 171.29(14) . . . . ?
N13 C33 N14 C34 4.5(4) . . . . ?
C32 C33 N14 C34 -175.07(19) . . . . ?
N15 C34 N14 C33 -6.7(4) . . . . ?
C35 C34 N14 C33 172.6(2) . . . . ?
N14 C34 N15 C41 178.2(2) . . . . ?
C35 C34 N15 C41 -1.2(2) . . . . ?
N14 C34 N15 Zn3 -5.0(3) . . . . ?
C35 C34 N15 Zn3 175.58(14) . . . . ?
N16 C41 N15 C34 -178.8(2) . . . . ?
C40 C41 N15 C34 0.9(2) . . . . ?
N16 C41 N15 Zn3 4.4(3) . . . . ?
C40 C41 N15 Zn3 -175.95(14) . . . . ?
N15 C41 N16 C42 -0.1(4) . . . . ?
C40 C41 N16 C42 -179.7(2) . . . . ?
N17 C42 N16 C41 -0.6(4) . . . . ?
C43 C42 N16 C41 -179.8(2) . . . . ?
N16 C42 N17 N18 -178.6(2) . . . . ?
C43 C42 N17 N18 0.6(3) . . . . ?
N16 C42 N17 Zn3 -3.2(3) . . . . ?
C43 C42 N17 Zn3 176.06(16) . . . . ?
C43 C44 N18 N17 0.2(3) . . . . ?
C43 C44 N18 Zn2 -171.05(16) . . . . ?
C42 N17 N18 C44 -0.5(2) . . . . ?
Zn3 N17 N18 C44 -176.18(15) . . . . ?
C42 N17 N18 Zn2 170.55(15) . . . . ?
Zn3 N17 N18 Zn2 -5.1(3) . . . . ?
O1 C45 N19 C46 1.7(4) . . . . ?
O1 C45 N19 C47 -177.4(2) . . . . ?
O3 C48 N20 C50 -177.5(3) . . . . ?
O3 C48 N20 C49 0.6(4) . . . . ?
O4 C51 N21 C52 -0.2(5) . . . . ?
O4 C51 N21 C53 -178.8(3) . . . . ?
N19 C45 O1 Zn1 -168.06(19) . . . . ?
